data_9016659
loop_
_publ_author_name
'Tait, K. T.'
'Barkley, M. C.'
'Thompson, R. M.'
'Origlieri, M. J.'
'Evans, S. H.'
'Prewitt, C. T.'
'Yang, H.'

_publ_section_title
;
 Bobdownsite, a new mineral species from Big Fish River, Yukon, Canada,
 and its structural relationship with whitlockite-type compounds
 Sample number R050109
;
_journal_name_full 'The Canadian Mineralogist'
_journal_page_first 1065
_journal_page_last 1078
_journal_paper_doi 10.3749/canmin.49.4.1065
_journal_volume 49
_journal_year 2011
_chemical_compound_source 'Big Fish River, Yukon Territory, Canada'
_chemical_formula_sum 'Al0.11 Ca8.76 F Fe0.17 Mg0.72 Na0.24 O27 P7'
_chemical_name_mineral Bobdownsite
_space_group_IT_number 161
_symmetry_space_group_name_Hall 'R 3 -2"c'
_symmetry_space_group_name_H-M 'R 3 c :H'
_cell_angle_alpha 90
_cell_angle_beta 90
_cell_angle_gamma 120
_cell_length_a 10.3224
_cell_length_b 10.3224
_cell_length_c 37.0700
_cell_formula_units_Z 6
_cell_volume 3420.697
_database_code_amcsd 0018921
_exptl_crystal_density_diffrn 3.071
_cod_original_sg_symbol_H-M 'R 3 c'
_cod_original_formula_sum 'Ca8.76 Na.24 Mg.72 Fe.17 Al.11 P7 O27 F'
_cod_database_code 9016659

loop_
_space_group_symop_operation_xyz
x,y,z
2/3+x,1/3+y,1/3+z
1/3+x,2/3+y,2/3+z
x,x-y,1/2+z
2/3+x,1/3+x-y,5/6+z
1/3+x,2/3+x-y,1/6+z
-y,-x,1/2+z
2/3-y,1/3-x,5/6+z
1/3-y,2/3-x,1/6+z
-x+y,y,1/2+z
2/3-x+y,1/3+y,5/6+z
1/3-x+y,2/3+y,1/6+z
-y,x-y,z
2/3-y,1/3+x-y,1/3+z
1/3-y,2/3+x-y,2/3+z
-x+y,-x,z
2/3-x+y,1/3-x,1/3+z
1/3-x+y,2/3-x,2/3+z

loop_
_atom_site_aniso_label
_atom_site_aniso_U_11
_atom_site_aniso_U_22
_atom_site_aniso_U_33
_atom_site_aniso_U_12
_atom_site_aniso_U_13
_atom_site_aniso_U_23
Ca1 0.03511 0.01763 0.01520 0.01971 -0.01113 -0.00810
Na1 0.03511 0.01763 0.01520 0.01971 -0.01113 -0.00810
Ca2 0.01052 0.00967 0.00938 0.00568 -0.00060 -0.00144
Ca3 0.01158 0.00933 0.00965 0.00513 -0.00211 -0.00056
Mg 0.00932 0.00932 0.00915 0.00466 0.00000 0.00000
Fe3+ 0.00932 0.00932 0.00915 0.00466 0.00000 0.00000
Al 0.00932 0.00932 0.00915 0.00466 0.00000 0.00000
Fe2+ 0.00932 0.00932 0.00915 0.00466 0.00000 0.00000
P1A 0.00859 0.00859 0.01519 0.00429 0.00000 0.00000
P1B 0.00424 0.00424 0.00082 0.00212 0.00000 0.00000
P2 0.00923 0.00889 0.00802 0.00528 -0.00002 0.00048
P3 0.00866 0.00858 0.00717 0.00444 -0.00007 0.00039
O1 0.02334 0.02027 0.00918 0.01258 0.00063 -0.00010
O2 0.01738 0.01953 0.01381 0.01442 0.00189 0.00041
O3 0.01110 0.00819 0.00999 0.00262 0.00214 0.00158
O4 0.00775 0.00834 0.01814 0.00219 0.00216 0.00141
O5 0.02395 0.01651 0.00755 0.01240 -0.00328 -0.00191
O6 0.01311 0.01586 0.01183 0.00968 -0.00188 -0.00272
O7 0.01650 0.01236 0.01213 0.00494 0.00229 0.00501
O8 0.00861 0.01090 0.01411 0.00380 -0.00017 0.00024
O9 0.01781 0.01342 0.02749 0.00999 0.00844 0.00417
F1A 0.03719 0.03719 0.04838 0.01860 0.00000 0.00000

loop_
_atom_site_label
_atom_site_fract_x
_atom_site_fract_y
_atom_site_fract_z
_atom_site_occupancy
_atom_site_U_iso_or_equiv
Ca1 0.29204 0.15618 0.67232 0.92000 0.01975
Na1 0.29204 0.15618 0.67232 0.08000 0.01975
Ca2 0.28036 0.14639 0.56518 1.00000 0.00958
Ca3 0.38693 0.17961 0.76766 1.00000 0.01023
Mg 0.00000 0.00000 -0.00027 0.72000 0.00926
Fe3+ 0.00000 0.00000 -0.00027 0.13000 0.00926
Al 0.00000 0.00000 -0.00027 0.11000 0.00926
Fe2+ 0.00000 0.00000 -0.00027 0.04000 0.00926
P1A 0.00000 0.00000 0.75327 0.85000 0.01079
P1B 0.00000 0.00000 0.73224 0.15000 0.00310
P2 0.31741 0.14328 0.86398 1.00000 0.00838
P3 0.35016 0.15739 0.96736 1.00000 0.00808
O1 0.27457 0.09214 0.82483 1.00000 0.01685
O2 0.24800 0.23372 0.87773 1.00000 0.01460
O3 0.27343 0.00192 0.88653 1.00000 0.01074
O4 0.48946 0.24182 0.86809 1.00000 0.01222
O5 0.40343 0.19661 0.00672 1.00000 0.01499
O6 0.39835 0.04735 0.95383 1.00000 0.01252
O7 0.41548 0.30324 0.94638 1.00000 0.01468
O8 0.17792 0.07889 0.96373 1.00000 0.01169
O9 -0.01911 0.12994 0.74208 1.00000 0.01860
F1A 0.00000 0.00000 0.79710 0.85000 0.04092
F1B 0.00000 0.00000 0.68929 0.15000 0.01688

loop_
_cod_related_entry_id
_cod_related_entry_database
_cod_related_entry_code
1 AMCSD 0018921
